data_7005164
loop_
_publ_author_name
'Liu, Shuang'
'Jin, Guo-Xin'

_publ_section_title
;
 A facile and general approach to the Rh-M (M = Co, Rh) single bond
 supported by ortho-carborane-1,2-dichalcogenolato ligands.
;
_journal_issue 9
_journal_name_full 'Dalton transactions (Cambridge, England : 2003)'
_journal_page_first 949
_journal_page_last 954
_journal_paper_doi 10.1039/b617295d
_journal_year 2007
_chemical_formula_sum 'C17 H30 B10 Co Rh Se2'
_chemical_formula_weight 662.27
_chemical_name_systematic
;
?
;
_space_group_IT_number 62
_symmetry_cell_setting orthorhombic
_symmetry_space_group_name_Hall '-P 2ac 2n'
_symmetry_space_group_name_H-M 'P n m a'
_atom_sites_solution_hydrogens geom
_atom_sites_solution_primary direct
_atom_sites_solution_secondary difmap
_audit_creation_method SHELXL-97
_cell_angle_alpha 90.00
_cell_angle_beta 90.00
_cell_angle_gamma 90.00
_cell_formula_units_Z 4
_cell_length_a 20.729(5)
_cell_length_b 12.437(3)
_cell_length_c 9.953(2)
_cell_measurement_reflns_used 696
_cell_measurement_temperature 293(2)
_cell_measurement_theta_max 20.615
_cell_measurement_theta_min 2.621
_cell_volume 2565.9(10)
_computing_cell_refinement 'Bruker SMART'
_computing_data_collection 'Bruker SMART'
_computing_data_reduction 'Bruker SHELXTL'
_computing_molecular_graphics 'Bruker SHELXTL'
_computing_publication_material 'Bruker SHELXTL'
_computing_structure_refinement 'SHELXL-97 (Sheldrick, 1997)'
_computing_structure_solution 'SHELXS-97 (Sheldrick, 1990)'
_diffrn_ambient_temperature 293(2)
_diffrn_measured_fraction_theta_full 0.999
_diffrn_measured_fraction_theta_max 0.999
_diffrn_measurement_device_type 'CCD area detector'
_diffrn_measurement_method 'phi and omega scans'
_diffrn_radiation_monochromator graphite
_diffrn_radiation_source 'fine-focus sealed tube'
_diffrn_radiation_type MoK\a
_diffrn_radiation_wavelength 0.71073
_diffrn_reflns_av_R_equivalents 0.0895
_diffrn_reflns_av_sigmaI/netI 0.0953
_diffrn_reflns_limit_h_max 24
_diffrn_reflns_limit_h_min -23
_diffrn_reflns_limit_k_max 14
_diffrn_reflns_limit_k_min -13
_diffrn_reflns_limit_l_max 11
_diffrn_reflns_limit_l_min -11
_diffrn_reflns_number 10335
_diffrn_reflns_theta_full 25.01
_diffrn_reflns_theta_max 25.01
_diffrn_reflns_theta_min 1.96
_diffrn_standards_decay_% 6.93
_exptl_absorpt_coefficient_mu 4.131
_exptl_absorpt_correction_T_max 0.9219
_exptl_absorpt_correction_T_min 0.8201
_exptl_absorpt_correction_type multi-scan
_exptl_absorpt_process_details sadabs
_exptl_crystal_colour dark-red
_exptl_crystal_density_diffrn 1.714
_exptl_crystal_density_method 'not measured'
_exptl_crystal_description prism
_exptl_crystal_F_000 1288
_exptl_crystal_size_max 0.05
_exptl_crystal_size_mid 0.05
_exptl_crystal_size_min 0.02
_refine_diff_density_max 1.400
_refine_diff_density_min -0.350
_refine_diff_density_rms 0.136
_refine_ls_extinction_method none
_refine_ls_goodness_of_fit_ref 0.826
_refine_ls_hydrogen_treatment constr
_refine_ls_matrix_type full
_refine_ls_number_parameters 162
_refine_ls_number_reflns 2369
_refine_ls_number_restraints 0
_refine_ls_restrained_S_all 0.826
_refine_ls_R_factor_all 0.0913
_refine_ls_R_factor_gt 0.0429
_refine_ls_shift/su_max 0.000
_refine_ls_shift/su_mean 0.000
_refine_ls_structure_factor_coef Fsqd
_refine_ls_weighting_details 'calc w=1/[\s^2^(Fo^2^)+(0.0418P)^2^+0.0000P] where P=(Fo^2^+2Fc^2^)/3'
_refine_ls_weighting_scheme calc
_refine_ls_wR_factor_gt 0.0866
_refine_ls_wR_factor_ref 0.0956
_reflns_number_gt 1288
_reflns_number_total 2369
_reflns_threshold_expression >2sigma(I)
_cod_data_source_file b617295d.txt
_cod_data_source_block f60506a
_cod_depositor_comments
;
The following automatic conversions were performed:
'_symmetry_cell_setting' value 'Orthorhombic' changed to 'orthorhombic'
according to '/home/saulius/struct/CIF-dictionaries/cif_core.dic'
dictionary named 'cif_core.dic' version 2.4.1 from 2010-06-29.

Automatic conversion script
Id: cif_fix_enum 1527 2010-12-29 10:47:43Z saulius 
;
_cod_original_cell_volume 2566.0(11)
_cod_original_sg_symbol_H-M Pnma
_cod_database_code 7005164

loop_
_symmetry_equiv_pos_as_xyz
'x, y, z'
'-x+1/2, -y, z+1/2'
'-x, y+1/2, -z'
'x+1/2, -y+1/2, -z+1/2'
'-x, -y, -z'
'x-1/2, y, -z-1/2'
'x, -y-1/2, z'
'-x-1/2, y-1/2, z-1/2'

loop_
_atom_site_label
_atom_site_type_symbol
_atom_site_fract_x
_atom_site_fract_y
_atom_site_fract_z
_atom_site_U_iso_or_equiv
_atom_site_adp_type
_atom_site_occupancy
_atom_site_symmetry_multiplicity
_atom_site_calc_flag
_atom_site_refinement_flags
_atom_site_disorder_assembly
_atom_site_disorder_group
Co1 Co 0.25512(6) 0.2500 0.28341(12) 0.0506(4) Uani 1 2 d S . .
Rh1 Rh 0.31586(4) 0.2500 0.50149(8) 0.0488(3) Uani 1 2 d S . .
Se1 Se 0.23204(3) 0.12203(6) 0.44460(7) 0.0532(2) Uani 1 1 d . . .
B3 B 0.1720(6) 0.2500 0.6860(12) 0.065(4) Uani 1 2 d S . .
H3 H 0.2186 0.2500 0.7387 0.078 Uiso 1 2 calc SR . .
B4 B 0.1217(4) 0.1354(8) 0.6783(9) 0.072(3) Uani 1 1 d . . .
H4 H 0.1366 0.0596 0.7261 0.086 Uiso 1 1 calc R . .
B5 B 0.0783(4) 0.1348(9) 0.5243(10) 0.082(3) Uani 1 1 d . . .
H5 H 0.0649 0.0597 0.4731 0.098 Uiso 1 1 calc R . .
B6 B 0.1011(6) 0.2500 0.4357(14) 0.074(4) Uani 1 2 d S . .
H6 H 0.1025 0.2500 0.3252 0.089 Uiso 1 2 calc SR . .
B7 B 0.0972(7) 0.2500 0.7705(14) 0.086(5) Uani 1 2 d S . .
H7 H 0.0949 0.2500 0.8809 0.103 Uiso 1 2 calc SR . .
B8 B 0.0414(5) 0.1800(8) 0.6750(9) 0.086(3) Uani 1 1 d . . .
H8 H 0.0025 0.1335 0.7229 0.103 Uiso 1 1 calc R . .
B9 B 0.0300(6) 0.2500 0.5255(13) 0.082(5) Uani 1 2 d S . .
H9 H -0.0172 0.2500 0.4747 0.098 Uiso 1 2 calc SR . .
C1 C 0.1548(3) 0.1860(6) 0.5351(6) 0.054(2) Uani 1 1 d . . .
C2 C 0.3725(3) 0.1961(6) 0.6731(7) 0.062(2) Uani 1 1 d . . .
C3 C 0.4015(4) 0.1609(10) 0.5547(9) 0.102(4) Uani 1 1 d . . .
C4 C 0.4208(6) 0.2500 0.4760(11) 0.124(9) Uani 1 2 d S . .
C5 C 0.3493(4) 0.1252(9) 0.7856(9) 0.161(5) Uani 1 1 d . . .
H5A H 0.3318 0.0601 0.7490 0.242 Uiso 1 1 calc R . .
H5B H 0.3165 0.1621 0.8358 0.242 Uiso 1 1 calc R . .
H5C H 0.3848 0.1083 0.8439 0.242 Uiso 1 1 calc R . .
C6 C 0.4116(5) 0.0404(10) 0.5228(15) 0.234(9) Uani 1 1 d . . .
H6A H 0.4539 0.0189 0.5514 0.351 Uiso 1 1 calc R . .
H6B H 0.4075 0.0290 0.4277 0.351 Uiso 1 1 calc R . .
H6C H 0.3798 -0.0015 0.5692 0.351 Uiso 1 1 calc R . .
C7 C 0.4610(6) 0.2500 0.3554(12) 0.32(2) Uani 1 2 d S . .
H7A H 0.4612 0.1794 0.3166 0.478 Uiso 0.50 1 calc PR . .
H7B H 0.5042 0.2702 0.3789 0.478 Uiso 0.50 1 calc PR . .
H7C H 0.4439 0.3005 0.2917 0.478 Uiso 0.50 1 calc PR . .
C8 C 0.3145(5) 0.2001(8) 0.1373(8) 0.111(4) Uani 1 1 d . . .
H8A H 0.3509 0.1579 0.1519 0.133 Uiso 1 1 calc R . .
C9 C 0.2556(6) 0.1613(11) 0.1138(10) 0.128(6) Uani 1 1 d . . .
H9A H 0.2437 0.0892 0.1108 0.153 Uiso 1 1 calc R . .
C10 C 0.2152(9) 0.2500 0.0944(12) 0.138(10) Uani 1 2 d S . .
H10 H 0.1714 0.2500 0.0735 0.166 Uiso 1 2 calc SR . .

loop_
_atom_site_aniso_label
_atom_site_aniso_U_11
_atom_site_aniso_U_22
_atom_site_aniso_U_33
_atom_site_aniso_U_23
_atom_site_aniso_U_13
_atom_site_aniso_U_12
Co1 0.0516(9) 0.0580(9) 0.0422(7) 0.000 0.0002(7) 0.000
Rh1 0.0335(4) 0.0675(6) 0.0455(4) 0.000 0.0004(4) 0.000
Se1 0.0485(5) 0.0513(4) 0.0599(5) 0.0022(4) 0.0055(4) -0.0015(4)
B3 0.040(8) 0.096(11) 0.060(8) 0.000 0.011(7) 0.000
B4 0.054(6) 0.096(8) 0.066(6) 0.018(6) 0.015(5) -0.006(6)
B5 0.048(6) 0.106(9) 0.091(8) -0.016(7) 0.009(6) -0.025(6)
B6 0.051(9) 0.112(13) 0.059(8) 0.000 -0.015(7) 0.000
B7 0.064(10) 0.132(14) 0.062(9) 0.000 0.023(8) 0.000
B8 0.043(6) 0.133(9) 0.082(7) 0.001(7) 0.014(5) -0.020(6)
B9 0.020(7) 0.160(16) 0.066(10) 0.000 -0.001(6) 0.000
C1 0.040(4) 0.065(5) 0.057(5) -0.002(4) 0.004(3) -0.008(4)
C2 0.034(4) 0.089(6) 0.064(5) 0.010(4) -0.016(4) 0.003(4)
C3 0.048(6) 0.173(12) 0.086(7) -0.060(7) -0.030(5) 0.062(7)
C4 0.028(7) 0.32(3) 0.019(9) 0.000 0.006(5) 0.000
C5 0.082(8) 0.229(13) 0.172(11) 0.135(10) -0.036(7) -0.014(8)
C6 0.141(11) 0.221(15) 0.340(19) -0.173(15) -0.130(12) 0.127(12)
C7 0.039(10) 0.87(6) 0.046(9) 0.000 0.029(7) 0.000
C8 0.119(9) 0.151(14) 0.062(5) 0.000(6) 0.027(6) 0.053(7)
C9 0.204(18) 0.118(11) 0.061(7) -0.035(7) 0.034(9) -0.082(11)
C10 0.078(13) 0.32(3) 0.021(7) 0.000 -0.019(7) 0.000

loop_
_atom_type_symbol
_atom_type_description
_atom_type_scat_dispersion_real
_atom_type_scat_dispersion_imag
_atom_type_scat_source
C C 0.0033 0.0016 'International Tables Vol C Tables 4.2.6.8 and 6.1.1.4'
H H 0.0000 0.0000 'International Tables Vol C Tables 4.2.6.8 and 6.1.1.4'
B B 0.0013 0.0007 'International Tables Vol C Tables 4.2.6.8 and 6.1.1.4'
Co Co 0.3494 0.9721 'International Tables Vol C Tables 4.2.6.8 and 6.1.1.4'
Se Se -0.0929 2.2259 'International Tables Vol C Tables 4.2.6.8 and 6.1.1.4'
Rh Rh -1.1178 0.9187 'International Tables Vol C Tables 4.2.6.8 and 6.1.1.4'

loop_
_geom_angle_atom_site_label_1
_geom_angle_atom_site_label_2
_geom_angle_atom_site_label_3
_geom_angle
_geom_angle_site_symmetry_1
_geom_angle_site_symmetry_3
_geom_angle_publ_flag
C8 Co1 C8 36.1(6) . 7_565 ?
C8 Co1 C9 38.7(4) . . ?
C8 Co1 C9 63.8(4) 7_565 . ?
C8 Co1 C9 63.8(4) . 7_565 ?
C8 Co1 C9 38.7(4) 7_565 7_565 ?
C9 Co1 C9 66.3(7) . 7_565 ?
C8 Co1 C10 65.4(5) . . ?
C8 Co1 C10 65.4(5) 7_565 . ?
C9 Co1 C10 40.2(4) . . ?
C9 Co1 C10 40.2(4) 7_565 . ?
C8 Co1 Se1 147.6(3) . 7_565 ?
C8 Co1 Se1 114.7(3) 7_565 7_565 ?
C9 Co1 Se1 163.6(4) . 7_565 ?
C9 Co1 Se1 101.9(4) 7_565 7_565 ?
C10 Co1 Se1 123.5(3) . 7_565 ?
C8 Co1 Se1 114.7(3) . . ?
C8 Co1 Se1 147.6(3) 7_565 . ?
C9 Co1 Se1 101.9(4) . . ?
C9 Co1 Se1 163.6(4) 7_565 . ?
C10 Co1 Se1 123.5(3) . . ?
Se1 Co1 Se1 87.11(6) 7_565 . ?
C8 Co1 Rh1 108.6(3) . . ?
C8 Co1 Rh1 108.6(3) 7_565 . ?
C9 Co1 Rh1 136.2(4) . . ?
C9 Co1 Rh1 136.2(4) 7_565 . ?
C10 Co1 Rh1 173.6(5) . . ?
Se1 Co1 Rh1 60.21(4) 7_565 . ?
Se1 Co1 Rh1 60.21(4) . . ?
C3 Rh1 C3 61.8(6) 7_565 . ?
C3 Rh1 C2 37.5(3) 7_565 7_565 ?
C3 Rh1 C2 61.5(3) . 7_565 ?
C3 Rh1 C2 61.5(3) 7_565 . ?
C3 Rh1 C2 37.5(3) . . ?
C2 Rh1 C2 35.8(4) 7_565 . ?
C3 Rh1 C4 38.0(3) 7_565 . ?
C3 Rh1 C4 38.0(3) . . ?
C2 Rh1 C4 63.6(3) 7_565 . ?
C2 Rh1 C4 63.6(3) . . ?
C3 Rh1 Se1 169.8(3) 7_565 . ?
C3 Rh1 Se1 108.0(3) . . ?
C2 Rh1 Se1 140.5(2) 7_565 . ?
C2 Rh1 Se1 111.57(19) . . ?
C4 Rh1 Se1 133.24(13) . . ?
C3 Rh1 Se1 108.0(3) 7_565 7_565 ?
C3 Rh1 Se1 169.8(3) . 7_565 ?
C2 Rh1 Se1 111.57(19) 7_565 7_565 ?
C2 Rh1 Se1 140.5(2) . 7_565 ?
C4 Rh1 Se1 133.24(13) . 7_565 ?
Se1 Rh1 Se1 82.11(5) . 7_565 ?
C3 Rh1 Co1 128.7(2) 7_565 . ?
C3 Rh1 Co1 128.7(2) . . ?
C2 Rh1 Co1 161.58(19) 7_565 . ?
C2 Rh1 Co1 161.58(19) . . ?
C4 Rh1 Co1 113.5(3) . . ?
Se1 Rh1 Co1 55.82(3) . . ?
Se1 Rh1 Co1 55.82(3) 7_565 . ?
C1 Se1 Co1 101.8(2) . . ?
C1 Se1 Rh1 102.0(2) . . ?
Co1 Se1 Rh1 63.98(4) . . ?
C1 B3 C1 54.6(6) . 7_565 ?
C1 B3 B7 103.5(8) . . ?
C1 B3 B7 103.5(8) 7_565 . ?
C1 B3 B4 58.1(5) . . ?
C1 B3 B4 102.2(8) 7_565 . ?
B7 B3 B4 60.2(5) . . ?
C1 B3 B4 102.2(8) . 7_565 ?
C1 B3 B4 58.1(5) 7_565 7_565 ?
B7 B3 B4 60.2(5) . 7_565 ?
B4 B3 B4 107.5(9) . 7_565 ?
C1 B4 B8 104.5(6) . . ?
C1 B4 B3 60.0(5) . . ?
B8 B4 B3 107.8(7) . . ?
C1 B4 B7 104.6(7) . . ?
B8 B4 B7 58.9(6) . . ?
B3 B4 B7 59.8(6) . . ?
C1 B4 B5 58.9(4) . . ?
B8 B4 B5 60.3(5) . . ?
B3 B4 B5 109.8(7) . . ?
B7 B4 B5 107.8(8) . . ?
C1 B5 B6 58.5(5) . . ?
C1 B5 B9 103.1(7) . . ?
B6 B5 B9 59.1(7) . . ?
C1 B5 B8 103.2(6) . . ?
B6 B5 B8 106.4(8) . . ?
B9 B5 B8 59.2(6) . . ?
C1 B5 B4 58.4(4) . . ?
B6 B5 B4 107.2(7) . . ?
B9 B5 B4 106.3(8) . . ?
B8 B5 B4 59.2(5) . . ?
C1 B6 C1 56.2(6) 7_565 . ?
C1 B6 B9 105.1(8) 7_565 . ?
C1 B6 B9 105.1(8) . . ?
C1 B6 B5 105.6(8) 7_565 . ?
C1 B6 B5 59.7(5) . . ?
B9 B6 B5 60.5(5) . . ?
C1 B6 B5 59.7(5) 7_565 7_565 ?
C1 B6 B5 105.6(8) . 7_565 ?
B9 B6 B5 60.5(5) . 7_565 ?
B5 B6 B5 110.2(10) . 7_565 ?
B8 B7 B8 60.4(8) . 7_565 ?
B8 B7 B3 109.0(8) . . ?
B8 B7 B3 109.0(8) 7_565 . ?
B8 B7 B4 60.1(5) . . ?
B8 B7 B4 108.2(9) 7_565 . ?
B3 B7 B4 60.0(5) . . ?
B8 B7 B4 108.2(9) . 7_565 ?
B8 B7 B4 60.1(5) 7_565 7_565 ?
B3 B7 B4 60.0(5) . 7_565 ?
B4 B7 B4 107.3(9) . 7_565 ?
B7 B8 B9 108.0(7) . . ?
B7 B8 B8 59.8(4) . 7_565 ?
B9 B8 B8 60.0(4) . 7_565 ?
B7 B8 B4 61.0(5) . . ?
B9 B8 B4 107.7(7) . . ?
B8 B8 B4 108.4(5) 7_565 . ?
B7 B8 B5 109.5(7) . . ?
B9 B8 B5 59.7(5) . . ?
B8 B8 B5 108.5(5) 7_565 . ?
B4 B8 B5 60.4(5) . . ?
B6 B9 B8 109.1(8) . 7_565 ?
B6 B9 B8 109.1(8) . . ?
B8 B9 B8 60.1(8) 7_565 . ?
B6 B9 B5 60.4(5) . 7_565 ?
B8 B9 B5 61.2(5) 7_565 7_565 ?
B8 B9 B5 109.7(8) . 7_565 ?
B6 B9 B5 60.4(5) . . ?
B8 B9 B5 109.7(8) 7_565 . ?
B8 B9 B5 61.2(5) . . ?
B5 B9 B5 110.0(9) 7_565 . ?
C1 C1 B6 61.9(3) 7_565 . ?
C1 C1 B4 111.7(4) 7_565 . ?
B6 C1 B4 113.5(7) . . ?
C1 C1 B5 111.8(4) 7_565 . ?
B6 C1 B5 61.8(5) . . ?
B4 C1 B5 62.7(5) . . ?
C1 C1 B3 62.7(3) 7_565 . ?
B6 C1 B3 115.1(6) . . ?
B4 C1 B3 61.8(5) . . ?
B5 C1 B3 114.4(6) . . ?
C1 C1 Se1 113.4(2) 7_565 . ?
B6 C1 Se1 116.8(6) . . ?
B4 C1 Se1 123.5(5) . . ?
B5 C1 Se1 124.4(5) . . ?
B3 C1 Se1 114.1(5) . . ?
C2 C2 C3 108.3(6) 7_565 . ?
C2 C2 C5 125.9(6) 7_565 . ?
C3 C2 C5 125.7(9) . . ?
C2 C2 Rh1 72.09(19) 7_565 . ?
C3 C2 Rh1 70.5(4) . . ?
C5 C2 Rh1 126.3(5) . . ?
C2 C3 C4 110.1(10) . . ?
C2 C3 C6 122.5(12) . . ?
C4 C3 C6 127.4(9) . . ?
C2 C3 Rh1 72.0(4) . . ?
C4 C3 Rh1 72.2(7) . . ?
C6 C3 Rh1 124.0(7) . . ?
C3 C4 C3 103.2(10) . 7_565 ?
C3 C4 C7 128.0(5) . . ?
C3 C4 C7 128.0(5) 7_565 . ?
C3 C4 Rh1 69.8(6) . . ?
C3 C4 Rh1 69.8(6) 7_565 . ?
C7 C4 Rh1 131.4(9) . . ?
C8 C8 C9 111.2(8) 7_565 . ?
C8 C8 Co1 72.0(3) 7_565 . ?
C9 C8 Co1 71.2(6) . . ?
C8 C9 C10 106.7(14) . . ?
C8 C9 Co1 70.1(6) . . ?
C10 C9 Co1 71.4(8) . . ?
C9 C10 C9 104.1(17) 7_565 . ?
C9 C10 Co1 68.4(7) 7_565 . ?
C9 C10 Co1 68.4(7) . . ?

loop_
_geom_bond_atom_site_label_1
_geom_bond_atom_site_label_2
_geom_bond_distance
_geom_bond_site_symmetry_2
_geom_bond_publ_flag
Co1 C8 2.004(8) . ?
Co1 C8 2.004(8) 7_565 ?
Co1 C9 2.017(10) . ?
Co1 C9 2.017(10) 7_565 ?
Co1 C10 2.055(13) . ?
Co1 Se1 2.3099(12) 7_565 ?
Co1 Se1 2.3099(12) . ?
Co1 Rh1 2.5092(16) . ?
Rh1 C3 2.159(8) 7_565 ?
Rh1 C3 2.159(8) . ?
Rh1 C2 2.179(6) 7_565 ?
Rh1 C2 2.179(6) . ?
Rh1 C4 2.189(12) . ?
Rh1 Se1 2.4233(10) . ?
Rh1 Se1 2.4233(10) 7_565 ?
Se1 C1 2.001(7) . ?
B3 C1 1.737(12) . ?
B3 C1 1.737(12) 7_565 ?
B3 B7 1.763(17) . ?
B3 B4 1.767(11) . ?
B3 B4 1.767(11) 7_565 ?
B4 C1 1.703(10) . ?
B4 B8 1.755(13) . ?
B4 B7 1.770(12) . ?
B4 B5 1.777(12) . ?
B5 C1 1.712(11) . ?
B5 B6 1.748(12) . ?
B5 B9 1.749(12) . ?
B5 B8 1.775(12) . ?
B6 C1 1.690(12) 7_565 ?
B6 C1 1.690(12) . ?
B6 B9 1.724(17) . ?
B6 B5 1.748(12) 7_565 ?
B7 B8 1.733(15) . ?
B7 B8 1.733(15) 7_565 ?
B7 B4 1.770(12) 7_565 ?
B8 B9 1.740(14) . ?
B8 B8 1.74(2) 7_565 ?
B9 B8 1.740(14) 7_565 ?
B9 B5 1.749(12) 7_565 ?
C1 C1 1.593(14) 7_565 ?
C2 C2 1.340(14) 7_565 ?
C2 C3 1.394(10) . ?
C2 C5 1.504(10) . ?
C3 C4 1.415(12) . ?
C3 C6 1.546(15) . ?
C4 C3 1.415(12) 7_565 ?
C4 C7 1.461(15) . ?
C8 C8 1.24(2) 7_565 ?
C8 C9 1.334(13) . ?
C9 C10 1.399(14) . ?
C10 C9 1.399(14) 7_565 ?
